data_7111926
loop_
_publ_author_name
'Xianqiang Huang'
'Yifa Chen'
'Zhengguo Lin'
'Xiaoqian Ren'
'Yuna Song'
'Zhenzhu Xu'
'Xinmei Dong'
'Xingguo Li'
'Changwen Hu'
'Bo Wang'

_publ_section_title
;
 Zn-BTC MOFs with active metal sites synthesized via a structure-directing
 approach for highly efficient carbon conversion
;
_journal_name_full Chem.Commun.
_journal_page_first 2624
_journal_paper_doi 10.1039/c3cc49187k
_journal_volume 50
_journal_year 2014
_chemical_formula_moiety Zn11(C9H3O6)6(NO3)4(C7H15NO)8
_chemical_formula_sum 'C110 H138 N12 O56 Zn11'
_chemical_formula_weight 3243.39
_chemical_name_systematic
;
?
;
_space_group_IT_number 221
_symmetry_cell_setting cubic
_symmetry_space_group_name_Hall '-P 4 2 3'
_symmetry_space_group_name_H-M 'P m -3 m'
_atom_sites_solution_hydrogens geom
_atom_sites_solution_primary direct
_atom_sites_solution_secondary difmap
_audit_creation_method SHELXL-97
_cell_angle_alpha 90.00
_cell_angle_beta 90.00
_cell_angle_gamma 90.00
_cell_formula_units_Z 1
_cell_length_a 20.6155(7)
_cell_length_b 20.6155(7)
_cell_length_c 20.6155(7)
_cell_measurement_reflns_used 2586
_cell_measurement_temperature 293(2)
_cell_measurement_theta_max 24.85
_cell_measurement_theta_min 3.52
_cell_volume 8761.6(5)
_computing_cell_refinement 'SAINT (Bruker, 2004)'
_computing_data_collection 'APEX2 (Bruker, 2004)'
_computing_data_reduction SAINT
_computing_molecular_graphics SHELXTL
_computing_publication_material 'SHELXTL and local programs'
_computing_structure_refinement SHELXTL
_computing_structure_solution 'SHELXTL (Sheldrick, 2001)'
_diffrn_ambient_temperature 293(2)
_diffrn_measured_fraction_theta_full 0.996
_diffrn_measured_fraction_theta_max 0.996
_diffrn_measurement_device_type 'Bruker Smart Apex2 CCD'
_diffrn_measurement_method 'phi and omega scans'
_diffrn_radiation_monochromator graphite
_diffrn_radiation_source 'fine-focus sealed tube'
_diffrn_radiation_type MoK\a
_diffrn_radiation_wavelength 0.71073
_diffrn_reflns_av_R_equivalents 0.0656
_diffrn_reflns_av_sigmaI/netI 0.0194
_diffrn_reflns_limit_h_max 22
_diffrn_reflns_limit_h_min -24
_diffrn_reflns_limit_k_max 24
_diffrn_reflns_limit_k_min -22
_diffrn_reflns_limit_l_max 22
_diffrn_reflns_limit_l_min -24
_diffrn_reflns_number 44794
_diffrn_reflns_theta_full 25.02
_diffrn_reflns_theta_max 25.02
_diffrn_reflns_theta_min 0.99
_diffrn_standards_decay_% 0
_exptl_absorpt_coefficient_mu 0.775
_exptl_absorpt_correction_T_max 0.8481
_exptl_absorpt_correction_T_min 0.8432
_exptl_absorpt_correction_type multi-scan
_exptl_absorpt_process_details '(SADABS; Bruker, 2004)'
_exptl_crystal_colour yellow
_exptl_crystal_density_diffrn 0.615
_exptl_crystal_density_method 'not measured'
_exptl_crystal_description block
_exptl_crystal_F_000 1660
_exptl_crystal_size_max 0.23
_exptl_crystal_size_mid 0.22
_exptl_crystal_size_min 0.22
_platon_squeeze_details
;
;
_refine_diff_density_max 1.286
_refine_diff_density_min -0.373
_refine_diff_density_rms 0.104
_refine_ls_extinction_method none
_refine_ls_goodness_of_fit_ref 1.077
_refine_ls_hydrogen_treatment constr
_refine_ls_matrix_type full
_refine_ls_number_parameters 67
_refine_ls_number_reflns 1591
_refine_ls_number_restraints 0
_refine_ls_restrained_S_all 1.077
_refine_ls_R_factor_all 0.1019
_refine_ls_R_factor_gt 0.0764
_refine_ls_shift/su_max 0.000
_refine_ls_shift/su_mean 0.000
_refine_ls_structure_factor_coef Fsqd
_refine_ls_weighting_details 'calc w=1/[\s^2^(Fo^2^)+(0.1830P)^2^+0.1741P] where P=(Fo^2^+2Fc^2^)/3'
_refine_ls_weighting_scheme calc
_refine_ls_wR_factor_gt 0.2512
_refine_ls_wR_factor_ref 0.2702
_reflns_number_gt 1119
_reflns_number_total 1591
_reflns_threshold_expression >2sigma(I)
_cod_data_source_file c3cc49187k.txt
_cod_data_source_block 3
_cod_database_code 7111926

loop_
_symmetry_equiv_pos_as_xyz
'x, y, z'
'-x, -y, z'
'-x, y, -z'
'x, -y, -z'
'z, x, y'
'z, -x, -y'
'-z, -x, y'
'-z, x, -y'
'y, z, x'
'-y, z, -x'
'y, -z, -x'
'-y, -z, x'
'y, x, -z'
'-y, -x, -z'
'y, -x, z'
'-y, x, z'
'x, z, -y'
'-x, z, y'
'-x, -z, -y'
'x, -z, y'
'z, y, -x'
'z, -y, x'
'-z, y, x'
'-z, -y, -x'
'-x, -y, -z'
'x, y, -z'
'x, -y, z'
'-x, y, z'
'-z, -x, -y'
'-z, x, y'
'z, x, -y'
'z, -x, y'
'-y, -z, -x'
'y, -z, x'
'-y, z, x'
'y, z, -x'
'-y, -x, z'
'y, x, z'
'-y, x, -z'
'y, -x, -z'
'-x, -z, y'
'x, -z, -y'
'x, z, y'
'-x, z, -y'
'-z, -y, x'
'-z, y, -x'
'z, -y, -x'
'z, y, x'

loop_
_atom_site_label
_atom_site_type_symbol
_atom_site_fract_x
_atom_site_fract_y
_atom_site_fract_z
_atom_site_U_iso_or_equiv
_atom_site_adp_type
_atom_site_occupancy
_atom_site_symmetry_multiplicity
_atom_site_calc_flag
_atom_site_refinement_flags
Zn1 Zn 0.0000 0.42776(8) 0.0000 0.0794(7) Uani 1 8 d S
Zn2 Zn 0.23888(4) 0.23888(4) 0.23888(4) 0.0693(6) Uani 1 6 d S
Zn3 Zn 0.33549(5) 0.33549(5) 0.33549(5) 0.0977(8) Uani 1 6 d S
O1 O 0.0689(2) 0.4458(3) 0.0689(2) 0.0987(19) Uani 1 2 d S
O2 O 0.2157(2) 0.3279(3) 0.2157(2) 0.100(2) Uani 1 2 d S
O3 O 0.2832(3) 0.3868(4) 0.2832(3) 0.144(3) Uani 1 2 d S
O4 O 0.0000 0.3329(5) 0.0000 0.105(4) Uani 1 8 d S
O5? O 0.3884(5) 0.3884(5) 0.3884(5) 0.333(19) Uani 1 6 d S
O6? O 0.1772(4) 0.1772(4) 0.1772(4) 0.144(5) Uani 1 6 d S
C1 C 0.0894(5) 0.5000 0.0894(5) 0.090(3) Uani 1 4 d S
C2 C 0.1400(4) 0.5000 0.1400(4) 0.074(3) Uani 1 4 d S
C3 C 0.1638(3) 0.4415(4) 0.1638(3) 0.078(2) Uani 1 2 d S
H3 H 0.1481 0.4022 0.1481 0.093 Uiso 1 2 calc SR
C4 C 0.2103(3) 0.4427(4) 0.2103(3) 0.082(2) Uani 1 2 d S
C5 C 0.2339(4) 0.5000 0.2339(4) 0.081(3) Uani 1 4 d S
H5 H 0.2658 0.5000 0.2658 0.097 Uiso 1 4 calc SR
C6 C 0.2394(4) 0.3801(5) 0.2394(4) 0.095(3) Uani 1 2 d S

loop_
_atom_site_aniso_label
_atom_site_aniso_U_11
_atom_site_aniso_U_22
_atom_site_aniso_U_33
_atom_site_aniso_U_23
_atom_site_aniso_U_13
_atom_site_aniso_U_12
Zn1 0.0986(10) 0.0410(9) 0.0986(10) 0.000 0.000 0.000
Zn2 0.0693(6) 0.0693(6) 0.0693(6) -0.0018(4) -0.0018(4) -0.0018(4)
Zn3 0.0977(8) 0.0977(8) 0.0977(8) -0.0132(5) -0.0132(5) -0.0132(5)
O1 0.110(3) 0.077(4) 0.110(3) -0.006(2) -0.018(4) -0.006(2)
O2 0.119(3) 0.064(3) 0.119(3) 0.003(2) -0.007(4) 0.003(2)
O3 0.167(5) 0.098(5) 0.167(5) 0.013(3) -0.068(7) 0.013(3)
O4 0.131(7) 0.052(6) 0.131(7) 0.000 0.000 0.000
O5? 0.333(19) 0.333(19) 0.333(19) -0.128(12) -0.128(12) -0.128(12)
O6? 0.144(5) 0.144(5) 0.144(5) -0.026(5) -0.026(5) -0.026(5)
C1 0.098(6) 0.073(8) 0.098(6) 0.000 0.006(7) 0.000
C2 0.083(5) 0.058(6) 0.083(5) 0.000 0.009(6) 0.000
C3 0.086(3) 0.062(5) 0.086(3) -0.007(3) 0.011(4) -0.007(3)
C4 0.093(3) 0.061(5) 0.093(3) 0.009(3) 0.001(5) 0.009(3)
C5 0.094(5) 0.055(6) 0.094(5) 0.000 0.001(7) 0.000
C6 0.104(4) 0.077(6) 0.104(4) 0.007(4) 0.018(6) 0.007(4)

loop_
_atom_type_symbol
_atom_type_description
_atom_type_scat_dispersion_real
_atom_type_scat_dispersion_imag
_atom_type_scat_source
C C 0.0033 0.0016 'International Tables Vol C Tables 4.2.6.8 and 6.1.1.4'
H H 0.0000 0.0000 'International Tables Vol C Tables 4.2.6.8 and 6.1.1.4'
N N 0.0061 0.0033 'International Tables Vol C Tables 4.2.6.8 and 6.1.1.4'
O O 0.0106 0.0060 'International Tables Vol C Tables 4.2.6.8 and 6.1.1.4'
Zn Zn 0.2839 1.4301 'International Tables Vol C Tables 4.2.6.8 and 6.1.1.4'

loop_
_geom_angle_atom_site_label_1
_geom_angle_atom_site_label_2
_geom_angle_atom_site_label_3
_geom_angle
_geom_angle_site_symmetry_1
_geom_angle_site_symmetry_3
O4 Zn1 O1 100.47(18) . .
O4 Zn1 O1 100.47(18) . 3
O1 Zn1 O1 159.1(4) . 3
O4 Zn1 O1 100.47(18) . 28
O1 Zn1 O1 88.11(6) . 28
O1 Zn1 O1 88.11(6) 3 28
O4 Zn1 O1 100.47(18) . 26
O1 Zn1 O1 88.11(6) . 26
O1 Zn1 O1 88.11(6) 3 26
O1 Zn1 O1 159.1(4) 28 26
O4 Zn1 Zn1 180.0 . 25_565
O1 Zn1 Zn1 79.53(18) . 25_565
O1 Zn1 Zn1 79.53(18) 3 25_565
O1 Zn1 Zn1 79.53(18) 28 25_565
O1 Zn1 Zn1 79.53(18) 26 25_565
O2 Zn2 O2 113.53(17) 5 .
O2 Zn2 O2 113.53(17) 5 9
O2 Zn2 O2 113.53(17) . 9
O2 Zn2 O6? 105.0(2) 5 .
O2 Zn2 O6? 105.0(2) . .
O2 Zn2 O6? 105.0(2) 9 .
O3 Zn3 O3 109.0(3) 5 .
O3 Zn3 O3 109.0(3) 5 9
O3 Zn3 O3 109.0(3) . 9
O3 Zn3 O5? 109.9(3) 5 .
O3 Zn3 O5? 109.9(3) . .
O3 Zn3 O5? 109.9(3) 9 .
C1 O1 Zn1 128.6(7) . .
C6 O2 Zn2 127.0(7) . .
C6 O3 Zn3 139.0(7) . .
O1 C1 O1 123.8(13) . 27_565
O1 C1 C2 118.1(6) . .
O1 C1 C2 118.1(6) 27_565 .
C3 C2 C3 120.3(11) 27_565 .
C3 C2 C1 119.8(6) 27_565 .
C3 C2 C1 119.8(6) . .
C4 C3 C2 118.7(8) . .
C4 C3 H3 120.6 . .
C2 C3 H3 120.6 . .
C3 C4 C5 121.3(8) . .
C3 C4 C6 122.2(8) . .
C5 C4 C6 116.4(9) . .
C4 C5 C4 119.5(12) . 27_565
C4 C5 H5 120.2 . .
C4 C5 H5 120.2 27_565 .
O2 C6 O3 128.9(9) . .
O2 C6 C4 113.9(9) . .
O3 C6 C4 117.2(9) . .

loop_
_geom_bond_atom_site_label_1
_geom_bond_atom_site_label_2
_geom_bond_distance
_geom_bond_site_symmetry_2
Zn1 O4 1.956(11) .
Zn1 O1 2.042(6) .
Zn1 O1 2.042(6) 3
Zn1 O1 2.042(6) 28
Zn1 O1 2.042(6) 26
Zn1 Zn1 2.979(3) 25_565
Zn2 O2 1.956(6) 5
Zn2 O2 1.956(6) .
Zn2 O2 1.956(6) 9
Zn2 O6? 2.201(14) .
Zn3 O3 1.856(7) 5
Zn3 O3 1.856(7) .
Zn3 O3 1.856(7) 9
Zn3 O5? 1.889(18) .
O1 C1 1.268(8) .
O2 C6 1.280(12) .
O3 C6 1.285(12) .
C1 O1 1.268(8) 27_565
C1 C2 1.477(18) .
C2 C3 1.392(11) 27_565
C2 C3 1.392(11) .
C3 C4 1.356(12) .
C3 H3 0.9300 .
C4 C5 1.367(11) .
C4 C6 1.544(12) .
C5 C4 1.367(11) 27_565
C5 H5 0.9300 .

loop_
_geom_torsion_atom_site_label_1
_geom_torsion_atom_site_label_2
_geom_torsion_atom_site_label_3
_geom_torsion_atom_site_label_4
_geom_torsion
_geom_torsion_site_symmetry_1
_geom_torsion_site_symmetry_4
O4 Zn1 O1 C1 180.0 . .
O1 Zn1 O1 C1 0.000(1) 3 .
O1 Zn1 O1 C1 -79.70(17) 28 .
O1 Zn1 O1 C1 79.70(17) 26 .
Zn1 Zn1 O1 C1 0.0 25_565 .
O2 Zn2 O2 C6 65.8(3) 5 .
O2 Zn2 O2 C6 -65.8(3) 9 .
O6? Zn2 O2 C6 180.000(1) . .
O3 Zn3 O3 C6 -59.4(3) 5 .
O3 Zn3 O3 C6 59.4(3) 9 .
O5? Zn3 O3 C6 180.000(2) . .
Zn1 O1 C1 O1 0.000(2) . 27_565
Zn1 O1 C1 C2 180.000(1) . .
O1 C1 C2 C3 180.000(2) . 27_565
O1 C1 C2 C3 0.000(2) 27_565 27_565
O1 C1 C2 C3 0.000(2) . .
O1 C1 C2 C3 180.000(2) 27_565 .
C3 C2 C3 C4 0.000(2) 27_565 .
C1 C2 C3 C4 180.000(2) . .
C2 C3 C4 C5 0.000(2) . .
C2 C3 C4 C6 180.000(1) . .
C3 C4 C5 C4 0.000(2) . 27_565
C6 C4 C5 C4 180.0 . 27_565
Zn2 O2 C6 O3 0.000(2) . .
Zn2 O2 C6 C4 180.000(1) . .
Zn3 O3 C6 O2 0.000(3) . .
Zn3 O3 C6 C4 180.000(1) . .
C3 C4 C6 O2 0.000(2) . .
C5 C4 C6 O2 180.000(2) . .
C3 C4 C6 O3 180.000(2) . .
C5 C4 C6 O3 0.000(2) . .

loop_
_platon_squeeze_void_nr
_platon_squeeze_void_average_x
_platon_squeeze_void_average_y
_platon_squeeze_void_average_z
_platon_squeeze_void_volume
_platon_squeeze_void_count_electrons
_platon_squeeze_void_content
1 -0.019 -0.011 -0.010 6012 1573 ' '
